data_4321859
loop_
_publ_author_name
'Kirsty A. Fleeting'
'Paul O'Brien'
'David J. Otway'
'Andrew J. P. White'
'David J. Williams'
'Anthony C. Jones'

_publ_section_title
;
 Studies on Mixed \b-Diketonate/Isopropoxide Compounds of Zirconium and
 Hafnium, the X-ray Single-Crystal Structures of [M2(OPri)6(tmhd)2] (M =
 Zr, Hf): Some Chemistry Important in the MOCVD of Oxides
;
_journal_name_full 'Inorganic Chemistry'
_journal_page_first 1432
_journal_page_last 1437
_journal_paper_doi 10.1021/ic980690w
_journal_volume 38
_journal_year 1999
_chemical_formula_sum 'C40 H80 O10 Zr2'
_chemical_formula_weight 903.48
_chemical_name_systematic
; 
 ? 
;
_space_group_IT_number 2
_symmetry_cell_setting triclinic
_symmetry_space_group_name_Hall '-P 1'
_symmetry_space_group_name_H-M 'P -1'
_atom_sites_solution_hydrogens geom
_atom_sites_solution_primary direct
_atom_sites_solution_secondary difmap
_audit_creation_method SHELXL
_cell_angle_alpha 69.731(12)
_cell_angle_beta 74.412(14)
_cell_angle_gamma 71.470(12)
_cell_formula_units_Z 1
_cell_length_a 10.629(2)
_cell_length_b 11.204(2)
_cell_length_c 11.858(2)
_cell_measurement_reflns_used 28
_cell_measurement_temperature 203(2)
_cell_measurement_theta_max 12.50
_cell_measurement_theta_min 4.99
_cell_volume 1235.9(4)
_computing_cell_refinement 'Siemens XSCANS'
_computing_data_collection 'Siemens XSCANS'
_computing_data_reduction 'Siemens SHELXTL'
_computing_molecular_graphics 'Siemens SHELXTL'
_computing_publication_material 'Siemens SHELXTL'
_computing_structure_refinement 'SHELXL-93 (Sheldrick, 1993)'
_computing_structure_solution 'SHELXS-86 (Sheldrick, 1990)'
_diffrn_ambient_temperature 203(2)
_diffrn_measurement_device 'Siemens P4'
_diffrn_measurement_method '\w scans'
_diffrn_radiation_monochromator graphite
_diffrn_radiation_source 'fine-focus sealed tube'
_diffrn_radiation_type MoK\a
_diffrn_radiation_wavelength 0.71073
_diffrn_reflns_av_R_equivalents 0.0248
_diffrn_reflns_av_sigmaI/netI 0.0423
_diffrn_reflns_limit_h_max 13
_diffrn_reflns_limit_h_min -4
_diffrn_reflns_limit_k_max 13
_diffrn_reflns_limit_k_min -13
_diffrn_reflns_limit_l_max 15
_diffrn_reflns_limit_l_min -15
_diffrn_reflns_number 5907
_diffrn_reflns_theta_max 27.50
_diffrn_reflns_theta_min 1.86
_diffrn_standards_decay_% 11.61
_diffrn_standards_interval_count 97
_diffrn_standards_number 3
_exptl_absorpt_coefficient_mu 0.467
_exptl_absorpt_correction_T_max 0.8280
_exptl_absorpt_correction_T_min 0.7592
_exptl_absorpt_correction_type Semi-empirical
_exptl_crystal_colour Clear
_exptl_crystal_density_diffrn 1.214
_exptl_crystal_description blocks
_exptl_crystal_F_000 480
_exptl_crystal_size_max 0.83
_exptl_crystal_size_mid 0.67
_exptl_crystal_size_min 0.43
_refine_diff_density_max 0.517
_refine_diff_density_min -0.332
_refine_diff_density_rms 0.069
_refine_ls_extinction_method none
_refine_ls_goodness_of_fit_all 1.073
_refine_ls_goodness_of_fit_obs 1.089
_refine_ls_matrix_type full
_refine_ls_number_parameters 247
_refine_ls_number_reflns 5598
_refine_ls_number_restraints 14
_refine_ls_restrained_S_all 1.095
_refine_ls_restrained_S_obs 1.090
_refine_ls_R_factor_all 0.0539
_refine_ls_R_factor_obs 0.0411
_refine_ls_shift/esd_max -0.001
_refine_ls_shift/esd_mean 0.000
_refine_ls_structure_factor_coef Fsqd
_refine_ls_weighting_details 'w=1/[\s^2^(Fo^2^)+(0.0498P)^2^+0.5126P] where P=(Fo^2^+2Fc^2^)/3'
_refine_ls_weighting_scheme calc
_refine_ls_wR_factor_all 0.1065
_refine_ls_wR_factor_obs 0.0975
_reflns_number_observed 4771
_reflns_number_total 5603
_reflns_observed_criterion >2sigma(I)
_cod_data_source_file ic980690w_1.cif
_cod_data_source_block POB9709
_cod_depositor_comments
;
The following automatic conversions were performed:

'_refine_ls_weighting_scheme' value 'calc
w=1/[\s^2^(Fo^2^)+(0.0498P)^2^+0.5126P] where P=(Fo^2^+2Fc^2^)/3' was
changed to 'calc'. New tag '_refine_ls_weighting_details' was
created. The value of the new tag was set to
'w=1/[\s^2^(Fo^2^)+(0.0498P)^2^+0.5126P] where P=(Fo^2^+2Fc^2^)/3'.

Automatic conversion script
Id: cif_fix_values 3143 2015-03-26 13:38:13Z robertas 
;
_cod_database_code 4321859

loop_
_symmetry_equiv_pos_as_xyz
'x, y, z'
'-x, -y, -z'

loop_
_atom_site_aniso_label
_atom_site_aniso_U_11
_atom_site_aniso_U_22
_atom_site_aniso_U_33
_atom_site_aniso_U_23
_atom_site_aniso_U_13
_atom_site_aniso_U_12
Zr 0.03133(14) 0.02727(13) 0.02855(13) -0.00474(9) -0.00513(9) -0.00722(9)
O1 0.0374(11) 0.0300(10) 0.0417(11) -0.0066(8) -0.0017(9) -0.0099(8)
C1 0.0371(14) 0.0370(14) 0.0298(13) -0.0032(11) -0.0064(11) -0.0126(12)
C2 0.0323(14) 0.042(2) 0.048(2) -0.0120(13) -0.0015(12) -0.0089(12)
C3 0.0348(14) 0.0371(14) 0.0329(13) -0.0105(11) -0.0062(11) -0.0025(11)
O3 0.0377(11) 0.0303(10) 0.0450(11) -0.0117(8) -0.0003(9) -0.0071(8)
O4 0.0371(10) 0.0342(10) 0.0295(9) -0.0059(7) -0.0082(8) -0.0146(8)
O5 0.0513(13) 0.0490(12) 0.0292(10) -0.0059(9) -0.0097(9) -0.0127(10)
O6 0.0456(12) 0.0282(10) 0.0501(12) -0.0085(9) -0.0070(10) -0.0030(9)
C7 0.047(2) 0.040(2) 0.054(2) -0.0040(14) -0.0048(15) -0.0208(14)
C8 0.194(7) 0.131(5) 0.093(4) -0.048(4) 0.019(4) -0.130(5)
C9 0.063(3) 0.070(3) 0.126(5) -0.026(3) 0.015(3) -0.038(2)
C10 0.096(4) 0.058(3) 0.196(7) 0.055(3) -0.069(4) -0.042(3)
C11 0.044(2) 0.040(2) 0.054(2) -0.0182(14) -0.0041(14) -0.0013(13)
C12 0.056(2) 0.057(2) 0.067(2) -0.021(2) 0.003(2) 0.006(2)
C13 0.093(4) 0.055(2) 0.069(3) 0.007(2) 0.002(3) 0.025(2)
C14 0.070(3) 0.101(4) 0.191(7) -0.110(5) -0.020(4) 0.002(3)
C15 0.080(3) 0.073(2) 0.040(2) -0.008(2) -0.012(2) -0.052(2)
C16 0.141(5) 0.064(3) 0.067(3) -0.024(2) -0.023(3) -0.046(3)
C17 0.064(3) 0.162(5) 0.077(3) -0.037(3) -0.026(2) -0.047(3)
C18 0.061(2) 0.071(2) 0.036(2) -0.021(2) -0.011(2) -0.001(2)
C19 0.117(5) 0.214(7) 0.037(2) -0.007(3) -0.002(3) -0.095(5)
C20 0.082(3) 0.109(4) 0.051(2) -0.020(2) -0.027(2) -0.022(3)
C21 0.071(5) 0.028(3) 0.070(5) -0.009(3) -0.015(4) -0.003(3)
C22 0.182(15) 0.035(4) 0.224(17) -0.071(7) -0.121(13) 0.019(6)
C23 0.066(5) 0.041(3) 0.097(6) -0.017(3) -0.043(5) 0.016(3)

loop_
_atom_site_label
_atom_site_type_symbol
_atom_site_fract_x
_atom_site_fract_y
_atom_site_fract_z
_atom_site_U_iso_or_equiv
_atom_site_thermal_displace_type
_atom_site_occupancy
_atom_site_calc_flag
_atom_site_refinement_flags
_atom_site_disorder_group
Zr Zr 0.97943(3) 0.38259(3) 0.14248(2) 0.03000(9) Uani 1 d . .
O1 O 0.8298(2) 0.2708(2) 0.2058(2) 0.0382(4) Uani 1 d . .
C1 C 0.7048(3) 0.2886(3) 0.2559(2) 0.0354(6) Uani 1 d . .
C2 C 0.6249(3) 0.4071(3) 0.2747(3) 0.0423(7) Uani 1 d . .
H2A H 0.5349(3) 0.4113(3) 0.3144(3) 0.051 Uiso 1 calc R .
C3 C 0.6714(3) 0.5213(3) 0.2377(3) 0.0364(6) Uani 1 d . .
O3 O 0.7917(2) 0.5248(2) 0.1874(2) 0.0392(5) Uani 1 d . .
O4 O 1.0732(2) 0.5387(2) 0.0428(2) 0.0326(4) Uani 1 d . .
O5 O 1.0135(2) 0.3544(2) 0.3028(2) 0.0440(5) Uani 1 d . .
O6 O 1.1111(2) 0.2287(2) 0.1059(2) 0.0439(5) Uani 1 d D .
C7 C 0.6487(3) 0.1670(3) 0.2916(3) 0.0480(8) Uani 1 d . .
C8 C 0.6546(8) 0.1387(6) 0.1740(5) 0.122(3) Uani 1 d . .
H8A H 0.5985(8) 0.2131(6) 0.1233(5) 0.183 Uiso 1 calc R .
H8B H 0.6221(8) 0.0611(6) 0.1928(5) 0.183 Uiso 1 calc R .
H8C H 0.7470(8) 0.1239(6) 0.1307(5) 0.183 Uiso 1 calc R .
C9 C 0.5020(5) 0.1873(5) 0.3581(5) 0.089(2) Uani 1 d . .
H9A H 0.4456(5) 0.2606(5) 0.3068(5) 0.133 Uiso 1 calc R .
H9B H 0.4953(5) 0.2057(5) 0.4340(5) 0.133 Uiso 1 calc R .
H9C H 0.4721(5) 0.1084(5) 0.3758(5) 0.133 Uiso 1 calc R .
C10 C 0.7344(6) 0.0537(5) 0.3718(7) 0.127(3) Uani 1 d . .
H10A H 0.7294(6) 0.0736(5) 0.4465(7) 0.191 Uiso 1 calc R .
H10B H 0.8272(6) 0.0385(5) 0.3293(7) 0.191 Uiso 1 calc R .
H10C H 0.7023(6) -0.0243(5) 0.3914(7) 0.191 Uiso 1 calc R .
C11 C 0.5770(3) 0.6537(3) 0.2517(3) 0.0480(8) Uani 1 d . .
C12 C 0.4396(4) 0.6427(4) 0.3320(4) 0.0667(11) Uani 1 d . .
H12A H 0.3944(4) 0.6045(4) 0.2973(4) 0.100 Uiso 1 calc R .
H12B H 0.3851(4) 0.7294(4) 0.3359(4) 0.100 Uiso 1 calc R .
H12C H 0.4521(4) 0.5872(4) 0.4136(4) 0.100 Uiso 1 calc R .
C13 C 0.5557(5) 0.7375(4) 0.1231(4) 0.094(2) Uani 1 d . .
H13A H 0.5112(5) 0.6967(4) 0.0905(4) 0.140 Uiso 1 calc R .
H13B H 0.6423(5) 0.7450(4) 0.0713(4) 0.140 Uiso 1 calc R .
H13C H 0.5001(5) 0.8243(4) 0.1256(4) 0.140 Uiso 1 calc R .
C14 C 0.6463(5) 0.7133(6) 0.3067(7) 0.108(2) Uani 1 d . .
H14A H 0.6583(5) 0.6577(6) 0.3884(7) 0.162 Uiso 1 calc R .
H14B H 0.5914(5) 0.7999(6) 0.3107(7) 0.162 Uiso 1 calc R .
H14C H 0.7336(5) 0.7206(6) 0.2564(7) 0.162 Uiso 1 calc R .
C15 C 1.1496(4) 0.5988(4) 0.0803(3) 0.0582(10) Uani 1 d . .
H15A H 1.1755(4) 0.6700(4) 0.0085(3) 0.070 Uiso 1 calc R .
C16 C 1.0648(6) 0.6615(4) 0.1786(4) 0.083(2) Uani 1 d . .
H16A H 0.9846(6) 0.7236(4) 0.1501(4) 0.124 Uiso 1 calc R .
H16B H 1.1164(6) 0.7071(4) 0.1980(4) 0.124 Uiso 1 calc R .
H16C H 1.0388(6) 0.5941(4) 0.2512(4) 0.124 Uiso 1 calc R .
C17 C 1.2791(5) 0.4988(6) 0.1132(5) 0.093(2) Uani 1 d . .
H17A H 1.3272(5) 0.4636(6) 0.0450(5) 0.140 Uiso 1 calc R .
H17B H 1.2576(5) 0.4281(6) 0.1843(5) 0.140 Uiso 1 calc R .
H17C H 1.3352(5) 0.5410(6) 0.1311(5) 0.140 Uiso 1 calc R .
C18 C 0.9922(4) 0.3439(4) 0.4285(3) 0.0580(9) Uani 1 d . .
H18A H 0.9350(4) 0.4288(4) 0.4413(3) 0.070 Uiso 1 calc R .
C19 C 0.9171(6) 0.2390(8) 0.5009(4) 0.120(3) Uani 1 d . .
H19A H 0.8332(6) 0.2602(8) 0.4722(4) 0.180 Uiso 1 calc R .
H19B H 0.8980(6) 0.2346(8) 0.5868(4) 0.180 Uiso 1 calc R .
H19C H 0.9721(6) 0.1547(8) 0.4903(4) 0.180 Uiso 1 calc R .
C20 C 1.1222(5) 0.3174(5) 0.4678(4) 0.0789(13) Uani 1 d . .
H20A H 1.1667(5) 0.3870(5) 0.4191(4) 0.118 Uiso 1 calc R .
H20B H 1.1794(5) 0.2340(5) 0.4568(4) 0.118 Uiso 1 calc R .
H20C H 1.1053(5) 0.3139(5) 0.5533(4) 0.118 Uiso 1 calc R .
C21 C 1.1487(8) 0.0924(5) 0.1670(7) 0.060(2) Uani 0.60 d PD 1
H21A H 1.0753(8) 0.0719(5) 0.2366(7) 0.071 Uiso 0.60 calc PR 1
C22 C 1.1642(21) 0.0141(9) 0.0889(18) 0.131(8) Uani 0.60 d PD 1
H22A H 1.0805(21) 0.0350(9) 0.0598(18) 0.197 Uiso 0.60 calc PR 1
H22B H 1.1867(21) -0.0782(9) 0.1341(18) 0.197 Uiso 0.60 calc PR 1
H22C H 1.2359(21) 0.0322(9) 0.0197(18) 0.197 Uiso 0.60 calc PR 1
C23 C 1.2743(8) 0.0682(7) 0.2186(8) 0.070(2) Uani 0.60 d PD 1
H23A H 1.2559(8) 0.1246(7) 0.2704(8) 0.105 Uiso 0.60 calc PR 1
H23B H 1.3480(8) 0.0874(7) 0.1520(8) 0.105 Uiso 0.60 calc PR 1
H23C H 1.2989(8) -0.0230(7) 0.2663(8) 0.105 Uiso 0.60 calc PR 1
C21' C 1.2001(12) 0.0997(11) 0.1208(10) 0.058(3) Uiso 0.40 d PD 2
H21B H 1.2890(12) 0.1029(11) 0.0673(10) 0.069 Uiso 0.40 calc PR 2
C22' C 1.1332(34) 0.0192(21) 0.0902(30) 0.148(13) Uiso 0.40 d PD 2
H22D H 1.1245(34) 0.0547(21) 0.0047(30) 0.221 Uiso 0.40 calc PR 2
H22E H 1.0445(34) 0.0215(21) 0.1407(30) 0.221 Uiso 0.40 calc PR 2
H22F H 1.1872(34) -0.0708(21) 0.1051(30) 0.221 Uiso 0.40 calc PR 2
C23' C 1.2139(19) 0.0450(16) 0.2532(14) 0.109(7) Uiso 0.40 d PD 2
H23D H 1.2574(19) 0.0975(16) 0.2729(14) 0.163 Uiso 0.40 calc PR 2
H23E H 1.2679(19) -0.0450(16) 0.2683(14) 0.163 Uiso 0.40 calc PR 2
H23F H 1.1252(19) 0.0473(16) 0.3039(14) 0.163 Uiso 0.40 calc PR 2

loop_
_atom_type_symbol
_atom_type_description
_atom_type_scat_dispersion_real
_atom_type_scat_dispersion_imag
_atom_type_scat_source
C C 0.0033 0.0016 'International Tables Vol C Tables 4.2.6.8 and 6.1.1.4'
H H 0.0000 0.0000 'International Tables Vol C Tables 4.2.6.8 and 6.1.1.4'
O O 0.0106 0.0060 'International Tables Vol C Tables 4.2.6.8 and 6.1.1.4'
Zr Zr -2.9673 0.5597 'International Tables Vol C Tables 4.2.6.8 and 6.1.1.4'

loop_
_geom_angle_atom_site_label_1
_geom_angle_atom_site_label_2
_geom_angle_atom_site_label_3
_geom_angle
_geom_angle_site_symmetry_1
_geom_angle_site_symmetry_3
_geom_angle_publ_flag
O5 Zr O6 98.09(10) . . ?
O5 Zr O4 99.31(8) . . ?
O6 Zr O4 103.96(9) . . ?
O5 Zr O1 95.31(9) . . ?
O6 Zr O1 88.21(9) . . ?
O4 Zr O1 159.36(7) . . ?
O5 Zr O3 87.37(9) . . ?
O6 Zr O3 164.00(8) . . ?
O4 Zr O3 89.87(8) . . ?
O1 Zr O3 76.27(8) . . ?
O5 Zr O4 167.34(8) . 2_765 ?
O6 Zr O4 93.09(9) . 2_765 ?
O4 Zr O4 72.07(8) . 2_765 ?
O1 Zr O4 90.95(7) . 2_765 ?
O3 Zr O4 83.43(8) . 2_765 ?
O5 Zr Zr 135.62(7) . 2_765 ?
O6 Zr Zr 100.36(7) . 2_765 ?
O4 Zr Zr 36.99(5) . 2_765 ?
O1 Zr Zr 125.15(6) . 2_765 ?
O3 Zr Zr 85.77(6) . 2_765 ?
O4 Zr Zr 35.08(5) 2_765 2_765 ?
C1 O1 Zr 136.6(2) . . ?
O1 C1 C2 123.6(3) . . ?
O1 C1 C7 114.3(3) . . ?
C2 C1 C7 122.1(3) . . ?
C1 C2 C3 123.4(3) . . ?
O3 C3 C2 123.1(3) . . ?
O3 C3 C11 114.9(3) . . ?
C2 C3 C11 121.9(3) . . ?
C3 O3 Zr 136.3(2) . . ?
C15 O4 Zr 130.6(2) . . ?
C15 O4 Zr 121.3(2) . 2_765 ?
Zr O4 Zr 107.93(8) . 2_765 ?
C18 O5 Zr 161.3(2) . . ?
C21 O6 Zr 136.5(4) . . ?
C21' O6 Zr 161.6(5) . . ?
C10 C7 C8 110.6(5) . . ?
C10 C7 C9 108.9(4) . . ?
C8 C7 C9 107.8(4) . . ?
C10 C7 C1 109.0(3) . . ?
C8 C7 C1 106.9(3) . . ?
C9 C7 C1 113.6(3) . . ?
C14 C11 C13 111.5(4) . . ?
C14 C11 C12 108.9(4) . . ?
C13 C11 C12 108.7(3) . . ?
C14 C11 C3 108.2(3) . . ?
C13 C11 C3 105.6(3) . . ?
C12 C11 C3 113.8(3) . . ?
O4 C15 C16 111.0(3) . . ?
O4 C15 C17 109.0(3) . . ?
C16 C15 C17 115.0(4) . . ?
O5 C18 C20 110.6(3) . . ?
O5 C18 C19 109.1(3) . . ?
C20 C18 C19 112.3(4) . . ?
O6 C21 C22 111.5(7) . . ?
O6 C21 C23 107.3(5) . . ?
C22 C21 C23 114.4(9) . . ?
O6 C21' C22' 106.9(12) . . ?
O6 C21' C23' 107.0(10) . . ?
C22' C21' C23' 109.7(15) . . ?

loop_
_geom_bond_atom_site_label_1
_geom_bond_atom_site_label_2
_geom_bond_distance
_geom_bond_site_symmetry_2
_geom_bond_publ_flag
Zr O5 1.931(2) . ?
Zr O6 1.944(2) . ?
Zr O4 2.119(2) . ?
Zr O1 2.153(2) . ?
Zr O3 2.190(2) . ?
Zr O4 2.219(2) 2_765 ?
Zr Zr 3.5084(8) 2_765 ?
O1 C1 1.283(3) . ?
C1 C2 1.387(4) . ?
C1 C7 1.540(4) . ?
C2 C3 1.403(4) . ?
C3 O3 1.264(3) . ?
C3 C11 1.540(4) . ?
O4 C15 1.435(4) . ?
O4 Zr 2.219(2) 2_765 ?
O5 C18 1.414(4) . ?
O6 C21 1.420(6) . ?
O6 C21' 1.435(11) . ?
C7 C10 1.497(6) . ?
C7 C8 1.515(6) . ?
C7 C9 1.531(5) . ?
C11 C14 1.512(6) . ?
C11 C13 1.522(5) . ?
C11 C12 1.530(5) . ?
C15 C16 1.505(6) . ?
C15 C17 1.519(6) . ?
C18 C20 1.484(6) . ?
C18 C19 1.512(7) . ?
C21 C22 1.430(11) . ?
C21 C23 1.525(9) . ?
C21' C22' 1.49(2) . ?
C21' C23' 1.504(15) . ?
